data_2218569
loop_
_publ_author_name
'Li, Hong'
'Hu, Tai Qiu'
'Zhang, Shi Guo'

_publ_section_title
;
 Dichlorido(2-methoxy-1,10-phenanthroline-\k^2^<i>N</i>,<i>N</i>')zinc(II)
;
_journal_coeditor_code WW2117
_journal_issue 6
_journal_name_full 'Acta Crystallographica Section E'
_journal_page_first m771
_journal_paper_doi 10.1107/S160053680801180X
_journal_volume 64
_journal_year 2008
_chemical_formula_iupac '[Zn Cl2 (C13 H10 N2 O)]'
_chemical_formula_moiety 'C13 H10 Cl2 N2 O Zn '
_chemical_formula_sum 'C13 H10 Cl2 N2 O Zn'
_chemical_formula_weight 346.50
_chemical_name_systematic
;
Dichlorido(2-methoxy-1,10-phenanthroline-\k^2^N,N')zinc(II)
;
_space_group_IT_number 2
_symmetry_cell_setting triclinic
_symmetry_space_group_name_Hall '-P 1'
_symmetry_space_group_name_H-M 'P -1'
_atom_sites_solution_hydrogens geom
_atom_sites_solution_primary direct
_atom_sites_solution_secondary difmap
_audit_creation_method SHELXL-97
_cell_angle_alpha 91.849(2)
_cell_angle_beta 108.295(2)
_cell_angle_gamma 98.672(2)
_cell_formula_units_Z 4
_cell_length_a 9.9051(17)
_cell_length_b 11.5654(19)
_cell_length_c 12.774(2)
_cell_measurement_reflns_used 3641
_cell_measurement_temperature 173(2)
_cell_measurement_theta_max 26.9725
_cell_measurement_theta_min 2.3505
_cell_volume 1368.5(4)
_computing_cell_refinement 'SAINT (Bruker, 1997)'
_computing_data_collection 'SMART (Bruker, 1997)'
_computing_data_reduction 'SAINT (Bruker, 1997)'
_computing_molecular_graphics 'SHELXTL (Sheldrick, 2008)'
_computing_publication_material 'SHELXTL (Sheldrick, 2008)'
_computing_structure_refinement 'SHELXTL (Sheldrick, 2008)'
_computing_structure_solution 'SHELXTL (Sheldrick, 2008)'
_diffrn_ambient_temperature 446(2)
_diffrn_measured_fraction_theta_full 0.978
_diffrn_measured_fraction_theta_max 0.978
_diffrn_measurement_device_type 'Bruker SMART APEX CCD'
_diffrn_measurement_method '\f and \w'
_diffrn_radiation_monochromator graphite
_diffrn_radiation_source 'fine-focus sealed tube'
_diffrn_radiation_type MoK\a
_diffrn_radiation_wavelength 0.71073
_diffrn_reflns_av_R_equivalents 0.0188
_diffrn_reflns_av_sigmaI/netI 0.0386
_diffrn_reflns_limit_h_max 10
_diffrn_reflns_limit_h_min -12
_diffrn_reflns_limit_k_max 12
_diffrn_reflns_limit_k_min -14
_diffrn_reflns_limit_l_max 14
_diffrn_reflns_limit_l_min -15
_diffrn_reflns_number 7507
_diffrn_reflns_theta_full 26.00
_diffrn_reflns_theta_max 26.00
_diffrn_reflns_theta_min 1.69
_diffrn_standards_decay_% 0
_diffrn_standards_number 0
_exptl_absorpt_coefficient_mu 2.176
_exptl_absorpt_correction_T_max 0.8118
_exptl_absorpt_correction_T_min 0.4033
_exptl_absorpt_correction_type multi-scan
_exptl_absorpt_process_details '(SADABS; Sheldrick, 1996)'
_exptl_crystal_colour colorless
_exptl_crystal_density_diffrn 1.682
_exptl_crystal_density_method 'not measured'
_exptl_crystal_description block
_exptl_crystal_F_000 696
_exptl_crystal_size_max 0.51
_exptl_crystal_size_mid 0.40
_exptl_crystal_size_min 0.10
_refine_diff_density_max 0.594
_refine_diff_density_min -0.354
_refine_ls_extinction_method none
_refine_ls_goodness_of_fit_ref 1.052
_refine_ls_hydrogen_treatment constr
_refine_ls_matrix_type full
_refine_ls_number_parameters 345
_refine_ls_number_reflns 5264
_refine_ls_number_restraints 0
_refine_ls_restrained_S_all 1.052
_refine_ls_R_factor_all 0.0421
_refine_ls_R_factor_gt 0.0341
_refine_ls_shift/su_max 0.001
_refine_ls_shift/su_mean 0.000
_refine_ls_structure_factor_coef Fsqd
_refine_ls_weighting_details 'calc w=1/[\s^2^(Fo^2^)+(0.0513P)^2^] where P=(Fo^2^+2Fc^2^)/3'
_refine_ls_weighting_scheme calc
_refine_ls_wR_factor_gt 0.0887
_refine_ls_wR_factor_ref 0.0917
_reflns_number_gt 4386
_reflns_number_total 5264
_reflns_threshold_expression I>2\s(I)
_cod_data_source_file ww2117.cif
_cod_data_source_block I
_cod_depositor_comments
;
The following automatic conversions were performed:
'_geom_bond_publ_flag' value 'Y' changed to 'y' according to
'/home/saulius/struct/CIF-dictionaries/cif_core.dic' dictionary named
'cif_core.dic' version 2.4.1 from 2010-06-29 (8
times).

'_geom_angle_publ_flag' value 'Y' changed to 'y' according to
'/home/saulius/struct/CIF-dictionaries/cif_core.dic' dictionary named
'cif_core.dic' version 2.4.1 from 2010-06-29 (12 times).

Automatic conversion script
Id: cif_fix_enum 1527 2010-12-29 10:47:43Z saulius 

The following automatic conversions were performed:

'_geom_bond_publ_flag' value 'Y' changed to 'y' according to
/home/saulius/struct/CIF-dictionaries/cif_core.dic dictionary named
'cif_core.dic' version 2.4.1 from 2010-06-29 (8
times).

'_geom_angle_publ_flag' value 'Y' changed to 'y' according
to /home/saulius/struct/CIF-dictionaries/cif_core.dic dictionary
named 'cif_core.dic' version 2.4.1 from 2010-06-29 (12 times).

Automatic conversion script
Id: cif_fix_values 1715 2011-07-08 13:25:40Z adriana 
;
_cod_database_code 2218569
_cod_database_fobs_code 2218569

loop_
_symmetry_equiv_pos_as_xyz
'x, y, z'
'-x, -y, -z'

loop_
_atom_site_type_symbol
_atom_site_label
_atom_site_fract_x
_atom_site_fract_y
_atom_site_fract_z
_atom_site_U_iso_or_equiv
_atom_site_adp_type
_atom_site_calc_flag
_atom_site_refinement_flags
_atom_site_occupancy
C C1 0.5226(3) 0.3267(3) 1.0172(2) 0.0481(7) Uani d . 1
H H1A 0.5587 0.2596 0.9974 0.072 Uiso calc R 1
H H1B 0.4565 0.3028 1.0567 0.072 Uiso calc R 1
H H1C 0.6016 0.3835 1.0634 0.072 Uiso calc R 1
C C2 0.5263(3) 0.4341(2) 0.8608(2) 0.0368(6) Uani d . 1
C C3 0.6781(3) 0.4562(2) 0.8936(2) 0.0462(7) Uani d . 1
H H3 0.7326 0.4304 0.9593 0.055 Uiso calc R 1
C C4 0.7431(3) 0.5151(3) 0.8286(3) 0.0505(7) Uani d . 1
H H4 0.8433 0.5282 0.8487 0.061 Uiso calc R 1
C C5 0.6615(3) 0.5573(2) 0.7302(2) 0.0429(6) Uani d . 1
C C6 0.5121(3) 0.5345(2) 0.7051(2) 0.0334(5) Uani d . 1
C C7 0.4210(3) 0.5801(2) 0.6104(2) 0.0370(6) Uani d . 1
C C8 0.1928(4) 0.6050(3) 0.5073(2) 0.0518(7) Uani d . 1
H H8 0.0938 0.5918 0.4950 0.062 Uiso calc R 1
C C9 0.2462(4) 0.6718(3) 0.4356(3) 0.0622(9) Uani d . 1
H H9 0.1838 0.7031 0.3772 0.075 Uiso calc R 1
C C10 0.3897(4) 0.6909(3) 0.4518(2) 0.0581(9) Uani d . 1
H H10 0.4259 0.7341 0.4034 0.070 Uiso calc R 1
C C11 0.4844(3) 0.6458(2) 0.5413(2) 0.0453(7) Uani d . 1
C C12 0.6372(4) 0.6614(3) 0.5662(3) 0.0540(8) Uani d . 1
H H12 0.6791 0.7013 0.5191 0.065 Uiso calc R 1
C C13 0.7222(3) 0.6196(3) 0.6564(3) 0.0518(8) Uani d . 1
H H13 0.8215 0.6315 0.6707 0.062 Uiso calc R 1
C C14 0.7048(3) 0.9284(3) 1.0543(2) 0.0493(7) Uani d . 1
H H14 0.6289 0.9633 1.0609 0.059 Uiso calc R 1
C C15 0.7847(4) 0.8771(3) 1.1450(2) 0.0577(8) Uani d . 1
H H15 0.7612 0.8760 1.2100 0.069 Uiso calc R 1
C C16 0.8981(4) 0.8284(3) 1.1366(2) 0.0593(9) Uani d . 1
H H16 0.9532 0.7941 1.1966 0.071 Uiso calc R 1
C C17 0.9327(3) 0.8296(2) 1.0379(2) 0.0463(7) Uani d . 1
C C18 0.8429(3) 0.8819(2) 0.9508(2) 0.0396(6) Uani d . 1
C C19 0.8719(3) 0.8864(2) 0.8467(2) 0.0388(6) Uani d . 1
C C20 0.9915(3) 0.8434(2) 0.8365(3) 0.0474(7) Uani d . 1
C C21 1.0808(4) 0.7921(3) 0.9269(3) 0.0642(9) Uani d . 1
H H21 1.1610 0.7640 0.9198 0.077 Uiso calc R 1
C C22 1.0512(4) 0.7837(3) 1.0217(3) 0.0628(9) Uani d . 1
H H22 1.1092 0.7472 1.0784 0.075 Uiso calc R 1
C C23 1.0158(4) 0.8553(3) 0.7330(3) 0.0594(9) Uani d . 1
H H23 1.0949 0.8294 0.7215 0.071 Uiso calc R 1
C C24 0.9236(3) 0.9045(3) 0.6509(3) 0.0526(8) Uani d . 1
H H24 0.9398 0.9134 0.5834 0.063 Uiso calc R 1
C C25 0.8042(3) 0.9416(3) 0.6693(2) 0.0486(7) Uani d . 1
C C26 0.7173(5) 1.0057(4) 0.4866(3) 0.0829(13) Uani d . 1
H H26A 0.8048 1.0594 0.4954 0.124 Uiso calc R 1
H H26B 0.6365 1.0377 0.4417 0.124 Uiso calc R 1
H H26C 0.7209 0.9322 0.4514 0.124 Uiso calc R 1
Cl Cl1 0.57382(10) 1.15815(7) 0.79281(6) 0.0581(2) Uani d . 1
Cl Cl2 0.40833(9) 0.84139(7) 0.75709(6) 0.0574(2) Uani d . 1
Cl Cl3 0.09774(8) 0.51212(8) 0.79552(7) 0.0641(2) Uani d . 1
Cl Cl4 0.12965(8) 0.27076(6) 0.60771(5) 0.04690(18) Uani d . 1
N N1 0.4460(2) 0.47186(17) 0.76905(16) 0.0327(5) Uani d . 1
N N2 0.2774(2) 0.55965(19) 0.59217(17) 0.0393(5) Uani d . 1
N N3 0.7313(3) 0.93004(19) 0.95981(17) 0.0410(5) Uani d . 1
N N4 0.7788(3) 0.93342(19) 0.76405(17) 0.0398(5) Uani d . 1
O O1 0.4488(2) 0.37827(16) 0.91786(14) 0.0420(4) Uani d . 1
O O2 0.7019(3) 0.9874(2) 0.59364(16) 0.0640(6) Uani d . 1
Zn Zn1 0.22524(3) 0.44580(3) 0.70131(2) 0.03586(10) Uani d . 1
Zn Zn2 0.60675(3) 0.97534(3) 0.80582(2) 0.03979(11) Uani d . 1

loop_
_atom_site_aniso_label
_atom_site_aniso_U_11
_atom_site_aniso_U_22
_atom_site_aniso_U_33
_atom_site_aniso_U_12
_atom_site_aniso_U_13
_atom_site_aniso_U_23
C1 0.060(2) 0.0456(17) 0.0352(14) 0.0128(14) 0.0073(14) 0.0087(12)
C2 0.0341(14) 0.0349(14) 0.0394(14) 0.0070(11) 0.0090(12) 0.0005(11)
C3 0.0316(15) 0.0500(17) 0.0519(16) 0.0070(13) 0.0066(13) 0.0025(14)
C4 0.0281(15) 0.0530(18) 0.0653(19) 0.0035(13) 0.0100(14) -0.0037(15)
C5 0.0353(15) 0.0393(15) 0.0547(16) -0.0019(12) 0.0205(13) -0.0073(13)
C6 0.0312(13) 0.0297(13) 0.0395(13) 0.0017(10) 0.0141(11) -0.0043(10)
C7 0.0424(16) 0.0308(13) 0.0391(14) 0.0000(11) 0.0186(12) -0.0025(11)
C8 0.0515(19) 0.0526(18) 0.0488(17) 0.0105(15) 0.0111(15) 0.0138(14)
C9 0.079(3) 0.059(2) 0.0433(17) 0.0102(18) 0.0118(17) 0.0194(15)
C10 0.085(3) 0.0454(18) 0.0474(17) -0.0003(17) 0.0303(18) 0.0102(14)
C11 0.0601(19) 0.0333(15) 0.0448(15) -0.0037(13) 0.0258(15) -0.0006(12)
C12 0.066(2) 0.0428(17) 0.0623(19) -0.0104(15) 0.0430(18) -0.0056(15)
C13 0.0414(17) 0.0467(17) 0.069(2) -0.0087(13) 0.0290(16) -0.0081(15)
C14 0.0555(19) 0.0522(18) 0.0388(15) 0.0018(14) 0.0164(14) 0.0057(13)
C15 0.067(2) 0.062(2) 0.0357(15) -0.0041(17) 0.0111(15) 0.0122(14)
C16 0.064(2) 0.0517(19) 0.0446(17) -0.0045(16) -0.0010(16) 0.0167(14)
C17 0.0420(17) 0.0342(15) 0.0501(16) 0.0008(12) -0.0008(13) 0.0087(13)
C18 0.0391(15) 0.0284(13) 0.0437(15) -0.0002(11) 0.0054(12) 0.0047(11)
C19 0.0376(15) 0.0285(13) 0.0459(15) -0.0003(11) 0.0105(12) -0.0006(11)
C20 0.0379(16) 0.0386(15) 0.0631(18) 0.0010(12) 0.0155(14) -0.0026(14)
C21 0.0428(19) 0.057(2) 0.089(3) 0.0133(15) 0.0128(18) 0.0051(19)
C22 0.050(2) 0.055(2) 0.071(2) 0.0121(16) -0.0005(17) 0.0122(17)
C23 0.0453(19) 0.055(2) 0.081(2) 0.0036(15) 0.0288(18) -0.0119(17)
C24 0.0534(19) 0.0561(19) 0.0530(18) -0.0024(15) 0.0305(16) -0.0081(15)
C25 0.0572(19) 0.0431(16) 0.0443(16) -0.0002(14) 0.0191(15) -0.0010(13)
C26 0.129(4) 0.091(3) 0.0415(18) 0.026(3) 0.040(2) 0.0185(18)
Cl1 0.0790(6) 0.0437(4) 0.0556(4) 0.0216(4) 0.0216(4) 0.0094(3)
Cl2 0.0496(5) 0.0599(5) 0.0557(4) 0.0008(4) 0.0103(4) 0.0108(4)
Cl3 0.0402(4) 0.0903(6) 0.0655(5) 0.0121(4) 0.0239(4) -0.0136(4)
Cl4 0.0517(4) 0.0443(4) 0.0428(4) 0.0004(3) 0.0164(3) 0.0023(3)
N1 0.0269(11) 0.0334(11) 0.0367(11) 0.0025(9) 0.0100(9) 0.0011(9)
N2 0.0413(13) 0.0374(12) 0.0385(12) 0.0046(10) 0.0126(10) 0.0066(10)
N3 0.0437(14) 0.0403(13) 0.0373(12) 0.0046(10) 0.0118(10) 0.0066(10)
N4 0.0437(13) 0.0415(13) 0.0355(11) 0.0063(10) 0.0152(10) 0.0038(10)
O1 0.0366(11) 0.0471(11) 0.0419(10) 0.0072(8) 0.0113(9) 0.0116(9)
O2 0.0804(17) 0.0825(16) 0.0392(11) 0.0287(13) 0.0258(11) 0.0171(11)
Zn1 0.02763(17) 0.04296(19) 0.03691(17) 0.00325(13) 0.01139(13) 0.00511(13)
Zn2 0.0424(2) 0.04270(19) 0.03666(18) 0.01284(14) 0.01315(15) 0.00795(14)

loop_
_atom_type_symbol
_atom_type_description
_atom_type_scat_dispersion_real
_atom_type_scat_dispersion_imag
_atom_type_scat_source
C C 0.0033 0.0016 'International Tables Vol C Tables 4.2.6.8 and 6.1.1.4'
H H 0.0000 0.0000 'International Tables Vol C Tables 4.2.6.8 and 6.1.1.4'
N N 0.0061 0.0033 'International Tables Vol C Tables 4.2.6.8 and 6.1.1.4'
O O 0.0106 0.0060 'International Tables Vol C Tables 4.2.6.8 and 6.1.1.4'
Zn Zn 0.2839 1.4301 'International Tables Vol C Tables 4.2.6.8 and 6.1.1.4'
Cl Cl 0.1484 0.1585 'International Tables Vol C Tables 4.2.6.8 and 6.1.1.4'

loop_
_geom_angle_atom_site_label_1
_geom_angle_atom_site_label_2
_geom_angle_atom_site_label_3
_geom_angle
_geom_angle_publ_flag
O1 C1 H1A 109.5 ?
O1 C1 H1B 109.5 ?
H1A C1 H1B 109.5 ?
O1 C1 H1C 109.5 ?
H1A C1 H1C 109.5 ?
H1B C1 H1C 109.5 ?
N1 C2 O1 113.0(2) ?
N1 C2 C3 121.8(2) ?
O1 C2 C3 125.1(2) ?
C4 C3 C2 119.0(3) ?
C4 C3 H3 120.5 ?
C2 C3 H3 120.5 ?
C3 C4 C5 120.9(3) ?
C3 C4 H4 119.5 ?
C5 C4 H4 119.5 ?
C6 C5 C4 116.5(3) ?
C6 C5 C13 119.2(3) ?
C4 C5 C13 124.3(3) ?
N1 C6 C5 122.6(2) ?
N1 C6 C7 117.0(2) ?
C5 C6 C7 120.3(2) ?
N2 C7 C11 122.8(3) ?
N2 C7 C6 118.0(2) ?
C11 C7 C6 119.2(3) ?
N2 C8 C9 122.5(3) ?
N2 C8 H8 118.7 ?
C9 C8 H8 118.7 ?
C10 C9 C8 119.4(3) ?
C10 C9 H9 120.3 ?
C8 C9 H9 120.3 ?
C9 C10 C11 120.3(3) ?
C9 C10 H10 119.8 ?
C11 C10 H10 119.8 ?
C10 C11 C7 116.4(3) ?
C10 C11 C12 124.8(3) ?
C7 C11 C12 118.8(3) ?
C13 C12 C11 121.6(3) ?
C13 C12 H12 119.2 ?
C11 C12 H12 119.2 ?
C12 C13 C5 120.8(3) ?
C12 C13 H13 119.6 ?
C5 C13 H13 119.6 ?
N3 C14 C15 123.2(3) ?
N3 C14 H14 118.4 ?
C15 C14 H14 118.4 ?
C16 C15 C14 118.5(3) ?
C16 C15 H15 120.7 ?
C14 C15 H15 120.7 ?
C15 C16 C17 120.5(3) ?
C15 C16 H16 119.7 ?
C17 C16 H16 119.7 ?
C16 C17 C18 116.1(3) ?
C16 C17 C22 124.9(3) ?
C18 C17 C22 119.1(3) ?
N3 C18 C17 123.0(3) ?
N3 C18 C19 117.8(2) ?
C17 C18 C19 119.2(3) ?
N4 C19 C20 123.9(3) ?
N4 C19 C18 116.8(2) ?
C20 C19 C18 119.3(3) ?
C19 C20 C23 115.8(3) ?
C19 C20 C21 119.9(3) ?
C23 C20 C21 124.3(3) ?
C22 C21 C20 121.0(3) ?
C22 C21 H21 119.5 ?
C20 C21 H21 119.5 ?
C21 C22 C17 121.5(3) ?
C21 C22 H22 119.3 ?
C17 C22 H22 119.3 ?
C24 C23 C20 120.2(3) ?
C24 C23 H23 119.9 ?
C20 C23 H23 119.9 ?
C23 C24 C25 119.1(3) ?
C23 C24 H24 120.5 ?
C25 C24 H24 120.5 ?
N4 C25 O2 112.3(3) ?
N4 C25 C24 122.7(3) ?
O2 C25 C24 125.0(3) ?
O2 C26 H26A 109.5 ?
O2 C26 H26B 109.5 ?
H26A C26 H26B 109.5 ?
O2 C26 H26C 109.5 ?
H26A C26 H26C 109.5 ?
H26B C26 H26C 109.5 ?
C2 N1 C6 119.0(2) ?
C2 N1 Zn1 128.98(18) ?
C6 N1 Zn1 111.96(16) ?
C8 N2 C7 118.5(2) ?
C8 N2 Zn1 130.2(2) ?
C7 N2 Zn1 111.08(17) ?
C14 N3 C18 118.5(2) ?
C14 N3 Zn2 129.7(2) ?
C18 N3 Zn2 111.10(17) ?
C25 N4 C19 118.4(3) ?
C25 N4 Zn2 128.8(2) ?
C19 N4 Zn2 112.72(17) ?
C2 O1 C1 118.9(2) ?
C25 O2 C26 118.9(3) ?
N1 Zn1 N2 81.15(8) y
N1 Zn1 Cl3 119.22(6) y
N2 Zn1 Cl3 114.55(7) y
N1 Zn1 Cl4 113.92(6) y
N2 Zn1 Cl4 107.63(6) y
Cl3 Zn1 Cl4 115.13(3) y
N4 Zn2 N3 80.57(9) y
N4 Zn2 Cl1 116.23(7) y
N3 Zn2 Cl1 117.56(7) y
N4 Zn2 Cl2 116.69(7) y
N3 Zn2 Cl2 104.48(7) y
Cl1 Zn2 Cl2 115.82(4) y

loop_
_geom_bond_atom_site_label_1
_geom_bond_atom_site_label_2
_geom_bond_distance
_geom_bond_publ_flag
C1 O1 1.449(3) ?
C1 H1A 0.9600 ?
C1 H1B 0.9600 ?
C1 H1C 0.9600 ?
C2 N1 1.323(3) ?
C2 O1 1.330(3) ?
C2 C3 1.409(4) ?
C3 C4 1.345(4) ?
C3 H3 0.9300 ?
C4 C5 1.411(4) ?
C4 H4 0.9300 ?
C5 C6 1.393(4) ?
C5 C13 1.428(4) ?
C6 N1 1.361(3) ?
C6 C7 1.434(4) ?
C7 N2 1.349(3) ?
C7 C11 1.412(4) ?
C8 N2 1.323(3) ?
C8 C9 1.394(4) ?
C8 H8 0.9300 ?
C9 C10 1.353(5) ?
C9 H9 0.9300 ?
C10 C11 1.404(4) ?
C10 H10 0.9300 ?
C11 C12 1.427(4) ?
C12 C13 1.349(5) ?
C12 H12 0.9300 ?
C13 H13 0.9300 ?
C14 N3 1.313(3) ?
C14 C15 1.389(4) ?
C14 H14 0.9300 ?
C15 C16 1.361(5) ?
C15 H15 0.9300 ?
C16 C17 1.406(4) ?
C16 H16 0.9300 ?
C17 C18 1.407(4) ?
C17 C22 1.427(5) ?
C18 N3 1.344(4) ?
C18 C19 1.447(4) ?
C19 N4 1.356(3) ?
C19 C20 1.392(4) ?
C20 C23 1.423(4) ?
C20 C21 1.424(4) ?
C21 C22 1.336(5) ?
C21 H21 0.9300 ?
C22 H22 0.9300 ?
C23 C24 1.361(5) ?
C23 H23 0.9300 ?
C24 C25 1.400(4) ?
C24 H24 0.9300 ?
C25 N4 1.315(3) ?
C25 O2 1.349(4) ?
C26 O2 1.441(3) ?
C26 H26A 0.9600 ?
C26 H26B 0.9600 ?
C26 H26C 0.9600 ?
Cl1 Zn2 2.1911(8) y
Cl2 Zn2 2.2139(9) y
Cl3 Zn1 2.1949(8) y
Cl4 Zn1 2.2315(8) y
N1 Zn1 2.054(2) y
N2 Zn1 2.076(2) y
N3 Zn2 2.098(2) y
N4 Zn2 2.056(2) y

loop_
_geom_torsion_atom_site_label_1
_geom_torsion_atom_site_label_2
_geom_torsion_atom_site_label_3
_geom_torsion_atom_site_label_4
_geom_torsion
N1 C2 C3 C4 -1.5(4)
O1 C2 C3 C4 -179.2(3)
C2 C3 C4 C5 1.7(4)
C3 C4 C5 C6 0.0(4)
C3 C4 C5 C13 -179.4(3)
C4 C5 C6 N1 -2.0(4)
C13 C5 C6 N1 177.4(2)
C4 C5 C6 C7 176.2(2)
C13 C5 C6 C7 -4.3(4)
N1 C6 C7 N2 1.0(3)
C5 C6 C7 N2 -177.3(2)
N1 C6 C7 C11 -180.0(2)
C5 C6 C7 C11 1.6(4)
N2 C8 C9 C10 0.6(5)
C8 C9 C10 C11 -1.3(5)
C9 C10 C11 C7 0.6(4)
C9 C10 C11 C12 -179.6(3)
N2 C7 C11 C10 0.7(4)
C6 C7 C11 C10 -178.2(2)
N2 C7 C11 C12 -179.1(2)
C6 C7 C11 C12 2.0(4)
C10 C11 C12 C13 177.2(3)
C7 C11 C12 C13 -3.0(4)
C11 C12 C13 C5 0.3(5)
C6 C5 C13 C12 3.3(4)
C4 C5 C13 C12 -177.2(3)
N3 C14 C15 C16 1.6(5)
C14 C15 C16 C17 -0.4(5)
C15 C16 C17 C18 -0.7(4)
C15 C16 C17 C22 178.3(3)
C16 C17 C18 N3 0.9(4)
C22 C17 C18 N3 -178.2(3)
C16 C17 C18 C19 180.0(2)
C22 C17 C18 C19 0.9(4)
N3 C18 C19 N4 -3.5(4)
C17 C18 C19 N4 177.4(2)
N3 C18 C19 C20 176.4(2)
C17 C18 C19 C20 -2.7(4)
N4 C19 C20 C23 2.3(4)
C18 C19 C20 C23 -177.5(2)
N4 C19 C20 C21 -178.0(3)
C18 C19 C20 C21 2.1(4)
C19 C20 C21 C22 0.5(5)
C23 C20 C21 C22 -179.9(3)
C20 C21 C22 C17 -2.4(5)
C16 C17 C22 C21 -177.3(3)
C18 C17 C22 C21 1.7(5)
C19 C20 C23 C24 -1.0(4)
C21 C20 C23 C24 179.3(3)
C20 C23 C24 C25 -0.8(5)
C23 C24 C25 N4 1.6(5)
C23 C24 C25 O2 -177.3(3)
O1 C2 N1 C6 177.4(2)
C3 C2 N1 C6 -0.5(4)
O1 C2 N1 Zn1 -4.6(3)
C3 C2 N1 Zn1 177.47(19)
C5 C6 N1 C2 2.3(4)
C7 C6 N1 C2 -176.0(2)
C5 C6 N1 Zn1 -175.99(19)
C7 C6 N1 Zn1 5.7(3)
C9 C8 N2 C7 0.7(4)
C9 C8 N2 Zn1 -173.7(2)
C11 C7 N2 C8 -1.4(4)
C6 C7 N2 C8 177.6(2)
C11 C7 N2 Zn1 174.0(2)
C6 C7 N2 Zn1 -7.1(3)
C15 C14 N3 C18 -1.4(4)
C15 C14 N3 Zn2 168.3(2)
C17 C18 N3 C14 0.1(4)
C19 C18 N3 C14 -179.0(2)
C17 C18 N3 Zn2 -171.4(2)
C19 C18 N3 Zn2 9.5(3)
O2 C25 N4 C19 178.6(2)
C24 C25 N4 C19 -0.5(4)
O2 C25 N4 Zn2 2.1(4)
C24 C25 N4 Zn2 -177.0(2)
C20 C19 N4 C25 -1.6(4)
C18 C19 N4 C25 178.2(2)
C20 C19 N4 Zn2 175.5(2)
C18 C19 N4 Zn2 -4.7(3)
N1 C2 O1 C1 176.7(2)
C3 C2 O1 C1 -5.4(4)
N4 C25 O2 C26 177.9(3)
C24 C25 O2 C26 -3.1(5)
C2 N1 Zn1 N2 174.7(2)
C6 N1 Zn1 N2 -7.20(16)
C2 N1 Zn1 Cl3 61.5(2)
C6 N1 Zn1 Cl3 -120.45(15)
C2 N1 Zn1 Cl4 -79.8(2)
C6 N1 Zn1 Cl4 98.24(15)
C8 N2 Zn1 N1 -177.6(3)
C7 N2 Zn1 N1 7.67(16)
C8 N2 Zn1 Cl3 -59.5(3)
C7 N2 Zn1 Cl3 125.84(16)
C8 N2 Zn1 Cl4 70.0(3)
C7 N2 Zn1 Cl4 -104.74(16)
C25 N4 Zn2 N3 -175.9(3)
C19 N4 Zn2 N3 7.41(18)
C25 N4 Zn2 Cl1 -59.7(3)
C19 N4 Zn2 Cl1 123.57(17)
C25 N4 Zn2 Cl2 82.5(2)
C19 N4 Zn2 Cl2 -94.14(18)
C14 N3 Zn2 N4 -179.4(3)
C18 N3 Zn2 N4 -9.09(18)
C14 N3 Zn2 Cl1 65.8(3)
C18 N3 Zn2 Cl1 -123.84(17)
C14 N3 Zn2 Cl2 -64.1(3)
C18 N3 Zn2 Cl2 106.21(17)
